data_7716997
loop_
_publ_author_name
'Xu, Xuejuan'
'Parmentier, Jordan'
'Gourlaouen, Christophe'
'Jacques, B&#xe9;atrice'
'Dagorne, Samuel'

_publ_section_title
;
 Low coordinate Zn(II) organocations bearing extremely bulky NHC ligands:
 structural features, air-/water-tolerance and use in hydrosilylation and
 hydrogenation catalysis.
;
_journal_issue 38
_journal_name_full 'Dalton transactions (Cambridge, England : 2003)'
_journal_page_first 15849
_journal_page_last 15858
_journal_paper_doi 10.1039/d4dt02152e
_journal_volume 53
_journal_year 2024
_chemical_formula_moiety 'C47 H32 F5 N2 Zn, C24 B F20'
_chemical_formula_sum 'C71 H32 B F25 N2 Zn'
_chemical_formula_weight 1464.16
_space_group_crystal_system triclinic
_space_group_IT_number 2
_space_group_name_Hall '-P 1'
_space_group_name_H-M_alt 'P -1'
_atom_sites_solution_hydrogens geom
_atom_sites_solution_primary direct
_atom_sites_solution_secondary difmap
_audit_creation_method SHELXL-2014/7
_audit_update_record
;
2024-07-22 deposited with the CCDC.	2024-09-12 downloaded from the CCDC.
;
_cell_angle_alpha 72.815(2)
_cell_angle_beta 79.364(2)
_cell_angle_gamma 66.3250(10)
_cell_formula_units_Z 2
_cell_length_a 13.9830(6)
_cell_length_b 14.5294(6)
_cell_length_c 17.7510(8)
_cell_measurement_reflns_used 9952
_cell_measurement_temperature 120(2)
_cell_measurement_theta_max 27.88
_cell_measurement_theta_min 2.42
_cell_volume 3146.4(2)
_computing_cell_refinement 'Bruker SAINT'
_computing_data_collection 'Bruker APEX3'
_computing_data_reduction 'Bruker SAINT'
_computing_molecular_graphics 'Bruker SHELXTL'
_computing_publication_material 'Bruker SHELXTL'
_computing_structure_refinement 'SHELXL-2014/7 (Sheldrick, 2014)'
_computing_structure_solution 'SHELXT 2014/5 (Sheldrick, 2014)'
_diffrn_ambient_temperature 120(2)
_diffrn_measured_fraction_theta_full 0.999
_diffrn_measured_fraction_theta_max 0.999
_diffrn_measurement_device_type 'Bruker PHOTON-III CPAD'
_diffrn_measurement_method '\f and \w shuterless scans'
_diffrn_radiation_type MoK\a
_diffrn_radiation_wavelength 0.71073
_diffrn_reflns_av_R_equivalents 0.0392
_diffrn_reflns_av_unetI/netI 0.0141
_diffrn_reflns_Laue_measured_fraction_full 0.999
_diffrn_reflns_Laue_measured_fraction_max 0.999
_diffrn_reflns_limit_h_max 18
_diffrn_reflns_limit_h_min -18
_diffrn_reflns_limit_k_max 19
_diffrn_reflns_limit_k_min -19
_diffrn_reflns_limit_l_max 23
_diffrn_reflns_limit_l_min -23
_diffrn_reflns_number 226519
_diffrn_reflns_point_group_measured_fraction_full 0.999
_diffrn_reflns_point_group_measured_fraction_max 0.999
_diffrn_reflns_theta_full 25.242
_diffrn_reflns_theta_max 27.924
_diffrn_reflns_theta_min 1.925
_diffrn_source 'Mo-ImuS 3.0 microfocus tube'
_exptl_absorpt_coefficient_mu 0.510
_exptl_absorpt_correction_T_max 0.7456
_exptl_absorpt_correction_T_min 0.7223
_exptl_absorpt_correction_type multi-scan
_exptl_absorpt_process_details sadabs
_exptl_crystal_colour yellow
_exptl_crystal_density_diffrn 1.545
_exptl_crystal_description prism
_exptl_crystal_F_000 1464
_exptl_crystal_size_max 0.200
_exptl_crystal_size_mid 0.150
_exptl_crystal_size_min 0.120
_platon_squeeze_details
;
 The residual electron density was assigned to a molecule of
 the dichloromethane solvent [84/2 = 42 e per asymmetric unit;
 one molecule of CH2Cl2 would give 42e].
;
_refine_diff_density_max 0.331
_refine_diff_density_min -0.459
_refine_diff_density_rms 0.046
_refine_ls_extinction_method none
_refine_ls_goodness_of_fit_ref 1.027
_refine_ls_hydrogen_treatment constr
_refine_ls_matrix_type full
_refine_ls_number_parameters 901
_refine_ls_number_reflns 15062
_refine_ls_number_restraints 0
_refine_ls_restrained_S_all 1.027
_refine_ls_R_factor_all 0.0350
_refine_ls_R_factor_gt 0.0299
_refine_ls_shift/su_max 0.001
_refine_ls_shift/su_mean 0.000
_refine_ls_structure_factor_coef Fsqd
_refine_ls_weighting_details 'w=1/[\s^2^(Fo^2^)+(0.0309P)^2^+1.9664P] where P=(Fo^2^+2Fc^2^)/3'
_refine_ls_weighting_scheme calc
_refine_ls_wR_factor_gt 0.0723
_refine_ls_wR_factor_ref 0.0760
_reflns_Friedel_coverage 0.000
_reflns_number_gt 13512
_reflns_number_total 15062
_reflns_threshold_expression 'I > 2\s(I)'
_cod_data_source_file d4dt02152e3.cif
_cod_data_source_block sdjp200914
_cod_depositor_comments 'Adding full bibliography for 7716994--7716999.cif.'
_cod_database_code 7716997
_shelx_shelxl_version_number 2014/7
_shelx_space_group_comment
;
The symmetry employed for this shelxl refinement is uniquely defined
by the following loop, which should always be used as a source of
symmetry information in preference to the above space-group names.
They are only intended as comments.
;
_shelx_estimated_absorpt_t_min 0.905
_shelx_estimated_absorpt_t_max 0.941
_platon_squeeze_void_probe_radius 1.20

loop_
_space_group_symop_operation_xyz
'x, y, z'
'-x, -y, -z'

loop_
_atom_site_label
_atom_site_type_symbol
_atom_site_fract_x
_atom_site_fract_y
_atom_site_fract_z
_atom_site_U_iso_or_equiv
_atom_site_adp_type
_atom_site_occupancy
_atom_site_site_symmetry_order
_atom_site_calc_flag
_atom_site_refinement_flags_posn
_atom_site_refinement_flags_adp
_atom_site_refinement_flags_occupancy
_atom_site_disorder_assembly
_atom_site_disorder_group
C1 C 0.75329(9) 0.64476(9) 0.76706(7) 0.0155(2) Uani 1 1 d . . . . .
C2 C 0.75017(10) 0.80407(10) 0.70413(8) 0.0196(2) Uani 1 1 d . . . . .
H2 H 0.7719 0.8614 0.6831 0.024 Uiso 1 1 calc R U . . .
C3 C 0.65853(10) 0.80054(10) 0.69438(8) 0.0192(2) Uani 1 1 d . . . . .
H3 H 0.6030 0.8551 0.6657 0.023 Uiso 1 1 calc R U . . .
C4 C 0.91690(9) 0.67912(10) 0.77038(8) 0.0169(2) Uani 1 1 d . . . . .
C5 C 0.95218(9) 0.57159(10) 0.82916(8) 0.0168(2) Uani 1 1 d . . . . .
C6 C 0.89422(10) 0.55766(10) 0.90272(8) 0.0184(2) Uani 1 1 d . . . . .
H6 H 0.8320 0.6126 0.9136 0.022 Uiso 1 1 calc R U . . .
C7 C 0.92749(11) 0.46410(10) 0.95942(8) 0.0214(3) Uani 1 1 d . . . . .
H7 H 0.8870 0.4548 1.0083 0.026 Uiso 1 1 calc R U . . .
C8 C 1.01996(11) 0.38388(10) 0.94477(9) 0.0231(3) Uani 1 1 d . . . . .
H8 H 1.0432 0.3203 0.9838 0.028 Uiso 1 1 calc R U . . .
C9 C 1.07752(10) 0.39765(10) 0.87305(9) 0.0229(3) Uani 1 1 d . . . . .
H9 H 1.1406 0.3431 0.8629 0.028 Uiso 1 1 calc R U . . .
C10 C 1.04407(10) 0.49084(10) 0.81524(8) 0.0206(3) Uani 1 1 d . . . . .
H10 H 1.0844 0.4991 0.7662 0.025 Uiso 1 1 calc R U . . .
C11 C 0.98177(10) 0.67998(10) 0.68989(8) 0.0210(3) Uani 1 1 d . . . . .
C12 C 0.97799(11) 0.61671(12) 0.64541(9) 0.0262(3) Uani 1 1 d . . . . .
H12 H 0.9381 0.5738 0.6663 0.031 Uiso 1 1 calc R U . . .
C13 C 1.03120(12) 0.61532(14) 0.57153(9) 0.0334(3) Uani 1 1 d . . . . .
H13 H 1.0270 0.5726 0.5417 0.040 Uiso 1 1 calc R U . . .
C14 C 1.09081(14) 0.67671(15) 0.54125(10) 0.0397(4) Uani 1 1 d . . . . .
H14 H 1.1282 0.6757 0.4909 0.048 Uiso 1 1 calc R U . . .
C15 C 1.09545(15) 0.73903(15) 0.58455(11) 0.0419(4) Uani 1 1 d . . . . .
H15 H 1.1368 0.7804 0.5639 0.050 Uiso 1 1 calc R U . . .
C16 C 1.04013(12) 0.74232(13) 0.65848(10) 0.0312(3) Uani 1 1 d . . . . .
H16 H 1.0425 0.7871 0.6871 0.037 Uiso 1 1 calc R U . . .
C17 C 0.91985(10) 0.75465(10) 0.81422(8) 0.0195(2) Uani 1 1 d . . . . .
C18 C 1.01682(11) 0.74489(12) 0.83335(9) 0.0264(3) Uani 1 1 d . . . . .
H18 H 1.0793 0.6942 0.8173 0.032 Uiso 1 1 calc R U . . .
C19 C 1.02214(13) 0.80909(13) 0.87575(10) 0.0335(3) Uani 1 1 d . . . . .
H19 H 1.0884 0.8029 0.8874 0.040 Uiso 1 1 calc R U . . .
C20 C 0.93199(15) 0.88195(13) 0.90120(10) 0.0353(4) Uani 1 1 d . . . . .
H20 H 0.9363 0.9263 0.9294 0.042 Uiso 1 1 calc R U . . .
C21 C 0.83594(14) 0.88963(12) 0.88521(10) 0.0337(3) Uani 1 1 d . . . . .
H21 H 0.7736 0.9383 0.9037 0.040 Uiso 1 1 calc R U . . .
C22 C 0.82976(11) 0.82632(11) 0.84202(9) 0.0259(3) Uani 1 1 d . . . . .
H22 H 0.7631 0.8322 0.8314 0.031 Uiso 1 1 calc R U . . .
C23 C 0.57972(10) 0.65871(10) 0.73193(8) 0.0175(2) Uani 1 1 d . . . . .
C24 C 0.47036(10) 0.74557(10) 0.73493(9) 0.0220(3) Uani 1 1 d . . . . .
C25 C 0.43593(11) 0.82314(12) 0.66625(10) 0.0304(3) Uani 1 1 d . . . . .
H25 H 0.4789 0.8207 0.6181 0.036 Uiso 1 1 calc R U . . .
C26 C 0.33912(13) 0.90384(13) 0.66796(13) 0.0416(4) Uani 1 1 d . . . . .
H26 H 0.3167 0.9565 0.6211 0.050 Uiso 1 1 calc R U . . .
C27 C 0.27562(13) 0.90781(15) 0.73727(14) 0.0466(5) Uani 1 1 d . . . . .
H27 H 0.2100 0.9634 0.7382 0.056 Uiso 1 1 calc R U . . .
C28 C 0.30761(12) 0.83097(14) 0.80511(12) 0.0390(4) Uani 1 1 d . . . . .
H28 H 0.2636 0.8333 0.8527 0.047 Uiso 1 1 calc R U . . .
C29 C 0.40467(11) 0.74959(12) 0.80407(10) 0.0279(3) Uani 1 1 d . . . . .
H29 H 0.4259 0.6966 0.8509 0.033 Uiso 1 1 calc R U . . .
C30 C 0.60278(11) 0.62101(10) 0.65595(8) 0.0206(3) Uani 1 1 d . . . . .
C31 C 0.52303(13) 0.61036(12) 0.62614(9) 0.0293(3) Uani 1 1 d . . . . .
H31 H 0.4533 0.6342 0.6492 0.035 Uiso 1 1 calc R U . . .
C32 C 0.54500(15) 0.56506(14) 0.56303(10) 0.0364(4) Uani 1 1 d . . . . .
H32 H 0.4903 0.5576 0.5436 0.044 Uiso 1 1 calc R U . . .
C33 C 0.64555(16) 0.53085(14) 0.52831(9) 0.0374(4) Uani 1 1 d . . . . .
H33 H 0.6602 0.4998 0.4852 0.045 Uiso 1 1 calc R U . . .
C34 C 0.72475(14) 0.54211(13) 0.55673(9) 0.0337(3) Uani 1 1 d . . . . .
H34 H 0.7940 0.5191 0.5328 0.040 Uiso 1 1 calc R U . . .
C35 C 0.70373(11) 0.58694(11) 0.62029(8) 0.0250(3) Uani 1 1 d . . . . .
H35 H 0.7588 0.5943 0.6394 0.030 Uiso 1 1 calc R U . . .
C36 C 0.59012(9) 0.56592(10) 0.80463(8) 0.0172(2) Uani 1 1 d . . . . .
C37 C 0.60462(10) 0.57178(10) 0.87938(8) 0.0191(2) Uani 1 1 d . . . . .
H37 H 0.6094 0.6329 0.8849 0.023 Uiso 1 1 calc R U . . .
C38 C 0.61194(11) 0.48914(11) 0.94511(8) 0.0233(3) Uani 1 1 d . . . . .
H38 H 0.6242 0.4931 0.9947 0.028 Uiso 1 1 calc R U . . .
C39 C 0.60141(12) 0.40049(11) 0.93861(9) 0.0262(3) Uani 1 1 d . . . . .
H39 H 0.6051 0.3446 0.9838 0.031 Uiso 1 1 calc R U . . .
C40 C 0.58556(11) 0.39450(11) 0.86621(9) 0.0247(3) Uani 1 1 d . . . . .
H40 H 0.5775 0.3345 0.8617 0.030 Uiso 1 1 calc R U . . .
C41 C 0.58129(10) 0.47578(10) 0.79930(8) 0.0216(3) Uani 1 1 d . . . . .
H41 H 0.5723 0.4696 0.7495 0.026 Uiso 1 1 calc R U . . .
C42 C 0.87185(10) 0.35029(10) 0.83474(9) 0.0228(3) Uani 1 1 d . . . . .
C43 C 0.87669(11) 0.27352(11) 0.90354(9) 0.0253(3) Uani 1 1 d . . . . .
C44 C 0.93709(12) 0.16977(11) 0.90844(10) 0.0301(3) Uani 1 1 d . . . . .
C45 C 0.99820(12) 0.14166(11) 0.84294(12) 0.0351(4) Uani 1 1 d . . . . .
C46 C 0.99710(12) 0.21537(12) 0.77313(11) 0.0346(4) Uani 1 1 d . . . . .
C47 C 0.93272(11) 0.31765(11) 0.77050(10) 0.0273(3) Uani 1 1 d . . . . .
C48 C 0.35871(10) 0.21036(10) 0.67933(8) 0.0194(2) Uani 1 1 d . . . . .
C49 C 0.40440(10) 0.14305(11) 0.62955(8) 0.0224(3) Uani 1 1 d . . . . .
C50 C 0.35916(12) 0.14701(11) 0.56543(9) 0.0262(3) Uani 1 1 d . . . . .
C51 C 0.25995(12) 0.21887(12) 0.54945(9) 0.0273(3) Uani 1 1 d . . . . .
C52 C 0.20879(11) 0.28473(11) 0.59825(9) 0.0250(3) Uani 1 1 d . . . . .
C53 C 0.25775(10) 0.27905(11) 0.66135(8) 0.0216(3) Uani 1 1 d . . . . .
C54 C 0.42296(10) 0.08991(10) 0.81458(8) 0.0193(2) Uani 1 1 d . . . . .
C55 C 0.33025(11) 0.08445(10) 0.85665(9) 0.0229(3) Uani 1 1 d . . . . .
C56 C 0.32133(13) -0.00253(12) 0.91084(9) 0.0293(3) Uani 1 1 d . . . . .
C57 C 0.40880(14) -0.09285(11) 0.92305(9) 0.0318(3) Uani 1 1 d . . . . .
C58 C 0.50119(12) -0.09407(11) 0.88041(9) 0.0276(3) Uani 1 1 d . . . . .
C59 C 0.50696(11) -0.00415(10) 0.82786(8) 0.0221(3) Uani 1 1 d . . . . .
C60 C 0.37316(10) 0.29954(10) 0.79321(8) 0.0178(2) Uani 1 1 d . . . . .
C61 C 0.35922(10) 0.29550(10) 0.87354(8) 0.0180(2) Uani 1 1 d . . . . .
C62 C 0.32594(10) 0.38241(10) 0.90354(8) 0.0200(2) Uani 1 1 d . . . . .
C63 C 0.30450(10) 0.47936(10) 0.85313(8) 0.0208(3) Uani 1 1 d . . . . .
C64 C 0.31809(10) 0.48824(10) 0.77283(8) 0.0215(3) Uani 1 1 d . . . . .
C65 C 0.35291(10) 0.39984(10) 0.74534(8) 0.0201(2) Uani 1 1 d . . . . .
C66 C 0.54259(10) 0.20104(10) 0.72270(8) 0.0201(2) Uani 1 1 d . . . . .
C67 C 0.61228(11) 0.17805(11) 0.77840(8) 0.0228(3) Uani 1 1 d . . . . .
C68 C 0.70880(12) 0.18757(14) 0.76077(10) 0.0322(3) Uani 1 1 d . . . . .
C69 C 0.74009(13) 0.22366(16) 0.68321(11) 0.0399(4) Uani 1 1 d . . . . .
C70 C 0.67479(13) 0.24800(14) 0.62546(10) 0.0347(4) Uani 1 1 d . . . . .
C71 C 0.57897(11) 0.23664(11) 0.64571(9) 0.0255(3) Uani 1 1 d . . . . .
B1 B 0.42358(11) 0.19913(11) 0.75238(9) 0.0174(3) Uani 1 1 d . . . . .
N1 N 0.80677(8) 0.70824(8) 0.75063(6) 0.0156(2) Uani 1 1 d . . . . .
N2 N 0.66070(8) 0.70204(8) 0.73420(6) 0.0158(2) Uani 1 1 d . . . . .
F1 F 0.82236(7) 0.29751(7) 0.97091(5) 0.0320(2) Uani 1 1 d . . . . .
F2 F 0.93512(8) 0.09808(7) 0.97607(7) 0.0413(2) Uani 1 1 d . . . . .
F3 F 1.05813(8) 0.04163(7) 0.84660(8) 0.0503(3) Uani 1 1 d . . . . .
F4 F 1.05652(9) 0.18727(8) 0.70925(8) 0.0526(3) Uani 1 1 d . . . . .
F5 F 0.93210(8) 0.38848(7) 0.70061(6) 0.0371(2) Uani 1 1 d . . . . .
F6 F 0.50130(6) 0.06954(7) 0.64227(5) 0.02841(18) Uani 1 1 d . . . . .
F7 F 0.41057(8) 0.08228(8) 0.51792(6) 0.0370(2) Uani 1 1 d . . . . .
F8 F 0.21431(8) 0.22476(8) 0.48704(6) 0.0381(2) Uani 1 1 d . . . . .
F9 F 0.11215(7) 0.35541(8) 0.58323(6) 0.0341(2) Uani 1 1 d . . . . .
F10 F 0.20035(6) 0.34661(7) 0.70606(5) 0.02749(18) Uani 1 1 d . . . . .
F11 F 0.24113(6) 0.17009(7) 0.84633(6) 0.02893(19) Uani 1 1 d . . . . .
F12 F 0.22929(8) -0.00077(8) 0.95066(6) 0.0427(2) Uani 1 1 d . . . . .
F13 F 0.40259(10) -0.17959(8) 0.97467(6) 0.0466(3) Uani 1 1 d . . . . .
F14 F 0.58652(8) -0.18312(7) 0.88957(6) 0.0378(2) Uani 1 1 d . . . . .
F15 F 0.60202(6) -0.01342(6) 0.78915(5) 0.02708(18) Uani 1 1 d . . . . .
F16 F 0.37750(7) 0.20485(6) 0.92873(5) 0.02398(17) Uani 1 1 d . . . . .
F17 F 0.31388(7) 0.37227(7) 0.98237(5) 0.02750(18) Uani 1 1 d . . . . .
F18 F 0.27156(7) 0.56403(6) 0.88180(5) 0.02920(19) Uani 1 1 d . . . . .
F19 F 0.29743(7) 0.58246(6) 0.72270(5) 0.03027(19) Uani 1 1 d . . . . .
F20 F 0.36773(7) 0.41435(6) 0.66595(5) 0.02731(18) Uani 1 1 d . . . . .
F21 F 0.58552(6) 0.14533(7) 0.85606(5) 0.02578(17) Uani 1 1 d . . . . .
F22 F 0.77110(8) 0.16320(10) 0.81879(6) 0.0440(3) Uani 1 1 d . . . . .
F23 F 0.83281(9) 0.23542(13) 0.66421(7) 0.0635(4) Uani 1 1 d . . . . .
F24 F 0.70414(9) 0.28251(10) 0.54921(6) 0.0483(3) Uani 1 1 d . . . . .
F25 F 0.52128(7) 0.26417(7) 0.58413(5) 0.03148(19) Uani 1 1 d . . . . .
Zn1 Zn 0.80029(2) 0.49810(2) 0.82458(2) 0.01973(4) Uani 1 1 d . . . . .

loop_
_atom_site_aniso_label
_atom_site_aniso_U_11
_atom_site_aniso_U_22
_atom_site_aniso_U_33
_atom_site_aniso_U_23
_atom_site_aniso_U_13
_atom_site_aniso_U_12
C1 0.0125(5) 0.0151(5) 0.0175(6) -0.0046(4) 0.0003(4) -0.0040(4)
C2 0.0182(6) 0.0146(6) 0.0234(6) -0.0003(5) -0.0033(5) -0.0056(5)
C3 0.0185(6) 0.0146(6) 0.0215(6) -0.0005(5) -0.0035(5) -0.0051(5)
C4 0.0104(5) 0.0172(6) 0.0211(6) -0.0029(5) -0.0007(4) -0.0046(4)
C5 0.0137(5) 0.0158(6) 0.0205(6) -0.0032(5) -0.0024(4) -0.0056(5)
C6 0.0155(6) 0.0174(6) 0.0212(6) -0.0055(5) -0.0009(5) -0.0047(5)
C7 0.0227(6) 0.0216(6) 0.0203(6) -0.0026(5) -0.0034(5) -0.0097(5)
C8 0.0233(6) 0.0166(6) 0.0279(7) -0.0003(5) -0.0103(5) -0.0060(5)
C9 0.0155(6) 0.0176(6) 0.0340(7) -0.0068(5) -0.0060(5) -0.0024(5)
C10 0.0139(6) 0.0206(6) 0.0259(7) -0.0063(5) -0.0001(5) -0.0052(5)
C11 0.0135(5) 0.0225(6) 0.0206(6) -0.0006(5) 0.0005(5) -0.0043(5)
C12 0.0195(6) 0.0327(7) 0.0244(7) -0.0068(6) 0.0025(5) -0.0097(6)
C13 0.0261(7) 0.0430(9) 0.0259(7) -0.0099(7) 0.0033(6) -0.0088(7)
C14 0.0330(8) 0.0475(10) 0.0259(8) -0.0031(7) 0.0114(6) -0.0122(8)
C15 0.0399(9) 0.0461(10) 0.0363(9) -0.0024(8) 0.0140(7) -0.0252(8)
C16 0.0281(7) 0.0318(8) 0.0315(8) -0.0034(6) 0.0055(6) -0.0151(6)
C17 0.0193(6) 0.0163(6) 0.0225(6) -0.0003(5) -0.0039(5) -0.0085(5)
C18 0.0224(7) 0.0279(7) 0.0295(7) -0.0005(6) -0.0050(5) -0.0133(6)
C19 0.0372(8) 0.0390(9) 0.0335(8) 0.0009(7) -0.0116(7) -0.0264(7)
C20 0.0523(10) 0.0276(8) 0.0352(8) -0.0040(6) -0.0135(7) -0.0222(7)
C21 0.0390(9) 0.0235(7) 0.0398(9) -0.0116(6) -0.0103(7) -0.0070(6)
C22 0.0237(7) 0.0210(6) 0.0334(8) -0.0087(6) -0.0070(6) -0.0051(5)
C23 0.0139(5) 0.0169(6) 0.0216(6) -0.0040(5) -0.0015(4) -0.0061(5)
C24 0.0135(6) 0.0187(6) 0.0333(7) -0.0061(5) -0.0037(5) -0.0046(5)
C25 0.0198(7) 0.0272(7) 0.0394(8) -0.0007(6) -0.0065(6) -0.0073(6)
C26 0.0250(8) 0.0277(8) 0.0624(12) 0.0003(8) -0.0155(8) -0.0027(6)
C27 0.0198(7) 0.0345(9) 0.0772(14) -0.0168(9) -0.0096(8) 0.0032(7)
C28 0.0175(7) 0.0422(9) 0.0563(11) -0.0230(8) 0.0017(7) -0.0044(7)
C29 0.0165(6) 0.0296(7) 0.0376(8) -0.0120(6) -0.0003(6) -0.0067(6)
C30 0.0232(6) 0.0189(6) 0.0196(6) -0.0023(5) -0.0032(5) -0.0085(5)
C31 0.0301(7) 0.0342(8) 0.0283(7) -0.0058(6) -0.0073(6) -0.0156(6)
C32 0.0499(10) 0.0396(9) 0.0290(8) -0.0057(7) -0.0141(7) -0.0232(8)
C33 0.0597(11) 0.0369(9) 0.0206(7) -0.0078(6) -0.0052(7) -0.0215(8)
C34 0.0402(9) 0.0354(8) 0.0242(7) -0.0115(6) 0.0040(6) -0.0127(7)
C35 0.0253(7) 0.0273(7) 0.0221(7) -0.0075(5) -0.0002(5) -0.0091(6)
C36 0.0118(5) 0.0172(6) 0.0217(6) -0.0050(5) 0.0008(4) -0.0052(4)
C37 0.0176(6) 0.0178(6) 0.0226(6) -0.0057(5) 0.0017(5) -0.0080(5)
C38 0.0251(7) 0.0245(7) 0.0204(6) -0.0037(5) 0.0011(5) -0.0119(5)
C39 0.0286(7) 0.0217(7) 0.0269(7) -0.0002(5) 0.0011(6) -0.0133(6)
C40 0.0235(7) 0.0191(6) 0.0339(8) -0.0075(5) 0.0020(5) -0.0114(5)
C41 0.0191(6) 0.0219(6) 0.0262(7) -0.0078(5) 0.0001(5) -0.0094(5)
C42 0.0179(6) 0.0150(6) 0.0352(8) -0.0035(5) -0.0088(5) -0.0047(5)
C43 0.0223(6) 0.0178(6) 0.0367(8) -0.0024(6) -0.0119(6) -0.0072(5)
C44 0.0255(7) 0.0147(6) 0.0495(9) 0.0012(6) -0.0176(7) -0.0070(5)
C45 0.0199(7) 0.0142(6) 0.0687(12) -0.0094(7) -0.0105(7) -0.0014(5)
C46 0.0206(7) 0.0258(7) 0.0568(11) -0.0169(7) 0.0044(7) -0.0065(6)
C47 0.0221(7) 0.0188(6) 0.0397(8) -0.0047(6) -0.0034(6) -0.0074(5)
C48 0.0185(6) 0.0179(6) 0.0201(6) -0.0057(5) 0.0014(5) -0.0056(5)
C49 0.0189(6) 0.0203(6) 0.0248(7) -0.0075(5) 0.0002(5) -0.0033(5)
C50 0.0278(7) 0.0272(7) 0.0248(7) -0.0135(6) 0.0030(5) -0.0085(6)
C51 0.0282(7) 0.0350(8) 0.0215(7) -0.0084(6) -0.0040(5) -0.0126(6)
C52 0.0181(6) 0.0272(7) 0.0259(7) -0.0064(6) -0.0021(5) -0.0044(5)
C53 0.0190(6) 0.0215(6) 0.0224(6) -0.0088(5) 0.0020(5) -0.0047(5)
C54 0.0202(6) 0.0166(6) 0.0210(6) -0.0057(5) -0.0014(5) -0.0060(5)
C55 0.0224(6) 0.0184(6) 0.0280(7) -0.0083(5) 0.0008(5) -0.0070(5)
C56 0.0338(8) 0.0285(7) 0.0307(8) -0.0094(6) 0.0075(6) -0.0195(6)
C57 0.0496(10) 0.0187(7) 0.0297(8) -0.0011(6) -0.0027(7) -0.0188(7)
C58 0.0336(8) 0.0148(6) 0.0317(8) -0.0049(5) -0.0082(6) -0.0044(6)
C59 0.0226(6) 0.0186(6) 0.0243(7) -0.0066(5) -0.0025(5) -0.0055(5)
C60 0.0143(5) 0.0168(6) 0.0206(6) -0.0051(5) 0.0000(4) -0.0043(5)
C61 0.0155(5) 0.0156(6) 0.0208(6) -0.0027(5) 0.0004(5) -0.0056(5)
C62 0.0171(6) 0.0226(6) 0.0205(6) -0.0079(5) 0.0010(5) -0.0068(5)
C63 0.0172(6) 0.0176(6) 0.0286(7) -0.0103(5) -0.0009(5) -0.0046(5)
C64 0.0200(6) 0.0150(6) 0.0265(7) -0.0017(5) -0.0024(5) -0.0056(5)
C65 0.0197(6) 0.0199(6) 0.0187(6) -0.0043(5) -0.0007(5) -0.0059(5)
C66 0.0177(6) 0.0174(6) 0.0239(6) -0.0071(5) 0.0019(5) -0.0051(5)
C67 0.0211(6) 0.0232(6) 0.0244(7) -0.0085(5) 0.0017(5) -0.0082(5)
C68 0.0232(7) 0.0428(9) 0.0355(8) -0.0147(7) -0.0022(6) -0.0136(7)
C69 0.0254(8) 0.0607(11) 0.0421(9) -0.0161(8) 0.0081(7) -0.0266(8)
C70 0.0303(8) 0.0461(9) 0.0291(8) -0.0084(7) 0.0089(6) -0.0209(7)
C71 0.0227(7) 0.0272(7) 0.0246(7) -0.0060(6) 0.0008(5) -0.0088(6)
B1 0.0158(6) 0.0152(6) 0.0189(6) -0.0050(5) 0.0014(5) -0.0041(5)
N1 0.0118(5) 0.0141(5) 0.0188(5) -0.0022(4) -0.0006(4) -0.0041(4)
N2 0.0129(5) 0.0147(5) 0.0184(5) -0.0029(4) -0.0010(4) -0.0045(4)
F1 0.0393(5) 0.0238(4) 0.0310(5) -0.0001(4) -0.0098(4) -0.0113(4)
F2 0.0466(6) 0.0177(4) 0.0550(6) 0.0091(4) -0.0250(5) -0.0107(4)
F3 0.0314(5) 0.0159(4) 0.0939(9) -0.0138(5) -0.0070(5) 0.0021(4)
F4 0.0387(6) 0.0352(6) 0.0772(8) -0.0266(6) 0.0230(6) -0.0094(5)
F5 0.0380(5) 0.0271(5) 0.0392(5) -0.0071(4) 0.0082(4) -0.0104(4)
F6 0.0222(4) 0.0245(4) 0.0326(5) -0.0135(4) -0.0020(3) 0.0019(3)
F7 0.0385(5) 0.0391(5) 0.0344(5) -0.0245(4) 0.0001(4) -0.0056(4)
F8 0.0382(5) 0.0507(6) 0.0295(5) -0.0160(4) -0.0100(4) -0.0130(5)
F9 0.0208(4) 0.0399(5) 0.0345(5) -0.0111(4) -0.0084(4) -0.0001(4)
F10 0.0196(4) 0.0284(4) 0.0299(4) -0.0150(4) -0.0020(3) 0.0014(3)
F11 0.0184(4) 0.0237(4) 0.0412(5) -0.0100(4) 0.0052(3) -0.0061(3)
F12 0.0427(6) 0.0419(6) 0.0492(6) -0.0119(5) 0.0167(5) -0.0296(5)
F13 0.0719(8) 0.0253(5) 0.0428(6) 0.0039(4) -0.0009(5) -0.0283(5)
F14 0.0437(6) 0.0148(4) 0.0455(6) -0.0024(4) -0.0122(4) -0.0011(4)
F15 0.0190(4) 0.0201(4) 0.0355(5) -0.0082(3) -0.0009(3) -0.0001(3)
F16 0.0313(4) 0.0182(4) 0.0195(4) -0.0021(3) -0.0003(3) -0.0086(3)
F17 0.0347(5) 0.0279(4) 0.0203(4) -0.0102(3) 0.0026(3) -0.0110(4)
F18 0.0340(5) 0.0190(4) 0.0353(5) -0.0137(3) -0.0014(4) -0.0060(3)
F19 0.0377(5) 0.0151(4) 0.0321(5) 0.0000(3) -0.0044(4) -0.0071(3)
F20 0.0376(5) 0.0221(4) 0.0179(4) -0.0020(3) -0.0005(3) -0.0094(4)
F21 0.0242(4) 0.0308(4) 0.0230(4) -0.0073(3) -0.0021(3) -0.0102(3)
F22 0.0284(5) 0.0710(7) 0.0434(6) -0.0187(5) -0.0064(4) -0.0243(5)
F23 0.0368(6) 0.1189(12) 0.0530(7) -0.0217(7) 0.0106(5) -0.0527(7)
F24 0.0426(6) 0.0727(8) 0.0325(5) -0.0062(5) 0.0130(4) -0.0358(6)
F25 0.0292(4) 0.0401(5) 0.0214(4) -0.0005(4) -0.0008(3) -0.0145(4)
Zn1 0.01819(7) 0.01208(7) 0.02565(8) -0.00149(6) -0.00319(6) -0.00386(6)

loop_
_atom_type_symbol
_atom_type_description
_atom_type_scat_dispersion_real
_atom_type_scat_dispersion_imag
_atom_type_scat_source
C C 0.0033 0.0016 'International Tables Vol C Tables 4.2.6.8 and 6.1.1.4'
H H 0.0000 0.0000 'International Tables Vol C Tables 4.2.6.8 and 6.1.1.4'
B B 0.0013 0.0007 'International Tables Vol C Tables 4.2.6.8 and 6.1.1.4'
N N 0.0061 0.0033 'International Tables Vol C Tables 4.2.6.8 and 6.1.1.4'
F F 0.0171 0.0103 'International Tables Vol C Tables 4.2.6.8 and 6.1.1.4'
Zn Zn 0.2839 1.4301 'International Tables Vol C Tables 4.2.6.8 and 6.1.1.4'

loop_
_geom_angle_atom_site_label_1
_geom_angle_atom_site_label_2
_geom_angle_atom_site_label_3
_geom_angle
_geom_angle_site_symmetry_1
_geom_angle_site_symmetry_3
_geom_angle_publ_flag
N1 C1 N2 105.97(10) . . ?
N1 C1 Zn1 127.32(9) . . ?
N2 C1 Zn1 126.69(9) . . ?
C3 C2 N1 107.04(11) . . ?
C3 C2 H2 126.5 . . ?
N1 C2 H2 126.5 . . ?
C2 C3 N2 106.87(11) . . ?
C2 C3 H3 126.6 . . ?
N2 C3 H3 126.6 . . ?
N1 C4 C17 109.82(10) . . ?
N1 C4 C5 109.46(10) . . ?
C17 C4 C5 105.46(10) . . ?
N1 C4 C11 104.39(10) . . ?
C17 C4 C11 114.95(11) . . ?
C5 C4 C11 112.75(10) . . ?
C10 C5 C6 118.68(12) . . ?
C10 C5 C4 122.36(11) . . ?
C6 C5 C4 118.70(11) . . ?
C7 C6 C5 120.45(12) . . ?
C7 C6 Zn1 95.40(8) . . ?
C5 C6 Zn1 81.44(8) . . ?
C7 C6 H6 119.8 . . ?
C5 C6 H6 119.8 . . ?
Zn1 C6 H6 93.2 . . ?
C6 C7 C8 120.25(13) . . ?
C6 C7 H7 119.9 . . ?
C8 C7 H7 119.9 . . ?
C9 C8 C7 119.43(12) . . ?
C9 C8 H8 120.3 . . ?
C7 C8 H8 120.3 . . ?
C8 C9 C10 120.79(12) . . ?
C8 C9 H9 119.6 . . ?
C10 C9 H9 119.6 . . ?
C5 C10 C9 120.38(12) . . ?
C5 C10 H10 119.8 . . ?
C9 C10 H10 119.8 . . ?
C16 C11 C12 118.63(13) . . ?
C16 C11 C4 123.73(13) . . ?
C12 C11 C4 117.60(12) . . ?
C13 C12 C11 121.30(14) . . ?
C13 C12 H12 119.3 . . ?
C11 C12 H12 119.4 . . ?
C12 C13 C14 119.57(16) . . ?
C12 C13 H13 120.2 . . ?
C14 C13 H13 120.2 . . ?
C15 C14 C13 119.69(15) . . ?
C15 C14 H14 120.2 . . ?
C13 C14 H14 120.2 . . ?
C14 C15 C16 120.96(16) . . ?
C14 C15 H15 119.5 . . ?
C16 C15 H15 119.5 . . ?
C11 C16 C15 119.82(16) . . ?
C11 C16 H16 120.1 . . ?
C15 C16 H16 120.1 . . ?
C22 C17 C18 118.22(13) . . ?
C22 C17 C4 122.81(12) . . ?
C18 C17 C4 118.72(12) . . ?
C19 C18 C17 120.32(14) . . ?
C19 C18 H18 119.8 . . ?
C17 C18 H18 119.8 . . ?
C20 C19 C18 120.77(14) . . ?
C20 C19 H19 119.6 . . ?
C18 C19 H19 119.6 . . ?
C21 C20 C19 119.39(15) . . ?
C21 C20 H20 120.3 . . ?
C19 C20 H20 120.3 . . ?
C20 C21 C22 120.30(16) . . ?
C20 C21 H21 119.9 . . ?
C22 C21 H21 119.9 . . ?
C17 C22 C21 120.93(14) . . ?
C17 C22 H22 119.5 . . ?
C21 C22 H22 119.5 . . ?
N2 C23 C30 108.56(10) . . ?
N2 C23 C36 107.78(10) . . ?
C30 C23 C36 109.52(10) . . ?
N2 C23 C24 108.01(10) . . ?
C30 C23 C24 111.86(11) . . ?
C36 C23 C24 110.99(10) . . ?
C29 C24 C25 118.53(13) . . ?
C29 C24 C23 122.15(13) . . ?
C25 C24 C23 119.32(13) . . ?
C26 C25 C24 120.42(16) . . ?
C26 C25 H25 119.8 . . ?
C24 C25 H25 119.8 . . ?
C27 C26 C25 120.39(17) . . ?
C27 C26 H26 119.8 . . ?
C25 C26 H26 119.8 . . ?
C28 C27 C26 119.88(15) . . ?
C28 C27 H27 120.1 . . ?
C26 C27 H27 120.1 . . ?
C27 C28 C29 120.20(17) . . ?
C27 C28 H28 119.9 . . ?
C29 C28 H28 119.9 . . ?
C24 C29 C28 120.55(15) . . ?
C24 C29 H29 119.7 . . ?
C28 C29 H29 119.7 . . ?
C35 C30 C31 118.62(13) . . ?
C35 C30 C23 121.52(12) . . ?
C31 C30 C23 119.53(12) . . ?
C32 C31 C30 120.41(15) . . ?
C32 C31 H31 119.8 . . ?
C30 C31 H31 119.8 . . ?
C33 C32 C31 120.60(15) . . ?
C33 C32 H32 119.7 . . ?
C31 C32 H32 119.7 . . ?
C32 C33 C34 119.45(15) . . ?
C32 C33 H33 120.3 . . ?
C34 C33 H33 120.3 . . ?
C33 C34 C35 120.45(16) . . ?
C33 C34 H34 119.8 . . ?
C35 C34 H34 119.8 . . ?
C30 C35 C34 120.46(14) . . ?
C30 C35 H35 119.8 . . ?
C34 C35 H35 119.8 . . ?
C41 C36 C37 117.95(12) . . ?
C41 C36 C23 121.37(12) . . ?
C37 C36 C23 120.62(11) . . ?
C38 C37 C36 120.68(12) . . ?
C38 C37 H37 119.7 . . ?
C36 C37 H37 119.7 . . ?
C37 C38 C39 120.34(13) . . ?
C37 C38 H38 119.8 . . ?
C39 C38 H38 119.8 . . ?
C40 C39 C38 119.51(13) . . ?
C40 C39 H39 120.2 . . ?
C38 C39 H39 120.2 . . ?
C39 C40 C41 120.60(13) . . ?
C39 C40 H40 119.7 . . ?
C41 C40 H40 119.7 . . ?
C36 C41 C40 120.87(13) . . ?
C36 C41 H41 119.6 . . ?
C40 C41 H41 119.6 . . ?
C47 C42 C43 115.56(13) . . ?
C47 C42 Zn1 118.14(11) . . ?
C43 C42 Zn1 125.94(12) . . ?
F1 C43 C42 120.45(13) . . ?
F1 C43 C44 116.45(13) . . ?
C42 C43 C44 123.09(15) . . ?
F2 C44 C45 120.66(13) . . ?
F2 C44 C43 120.38(16) . . ?
C45 C44 C43 118.96(15) . . ?
F3 C45 C44 119.94(16) . . ?
F3 C45 C46 119.85(17) . . ?
C44 C45 C46 120.20(14) . . ?
F4 C46 C45 119.89(14) . . ?
F4 C46 C47 121.46(16) . . ?
C45 C46 C47 118.65(16) . . ?
F5 C47 C42 119.11(12) . . ?
F5 C47 C46 117.40(14) . . ?
C42 C47 C46 123.48(15) . . ?
C53 C48 C49 113.08(12) . . ?
C53 C48 B1 127.40(11) . . ?
C49 C48 B1 119.47(11) . . ?
F6 C49 C50 116.10(12) . . ?
F6 C49 C48 119.25(12) . . ?
C50 C49 C48 124.62(13) . . ?
F7 C50 C49 121.01(13) . . ?
F7 C50 C51 119.61(13) . . ?
C49 C50 C51 119.37(13) . . ?
F8 C51 C52 120.55(13) . . ?
F8 C51 C50 120.56(13) . . ?
C52 C51 C50 118.89(13) . . ?
F9 C52 C51 119.53(13) . . ?
F9 C52 C53 120.64(13) . . ?
C51 C52 C53 119.82(13) . . ?
F10 C53 C52 115.13(12) . . ?
F10 C53 C48 120.77(12) . . ?
C52 C53 C48 124.10(12) . . ?
C59 C54 C55 113.38(12) . . ?
C59 C54 B1 126.47(12) . . ?
C55 C54 B1 120.05(11) . . ?
F11 C55 C56 115.95(13) . . ?
F11 C55 C54 119.29(12) . . ?
C56 C55 C54 124.74(13) . . ?
F12 C56 C55 121.15(14) . . ?
F12 C56 C57 120.02(14) . . ?
C55 C56 C57 118.82(14) . . ?
F13 C57 C58 120.30(15) . . ?
F13 C57 C56 120.41(15) . . ?
C58 C57 C56 119.26(13) . . ?
F14 C58 C57 119.88(13) . . ?
F14 C58 C59 120.27(14) . . ?
C57 C58 C59 119.85(13) . . ?
F15 C59 C58 115.19(12) . . ?
F15 C59 C54 121.01(12) . . ?
C58 C59 C54 123.80(13) . . ?
C61 C60 C65 113.19(12) . . ?
C61 C60 B1 126.64(11) . . ?
C65 C60 B1 119.70(11) . . ?
F16 C61 C62 114.79(11) . . ?
F16 C61 C60 121.57(11) . . ?
C62 C61 C60 123.64(12) . . ?
F17 C62 C63 119.57(12) . . ?
F17 C62 C61 120.18(12) . . ?
C63 C62 C61 120.25(12) . . ?
F18 C63 C62 120.57(12) . . ?
F18 C63 C64 120.60(12) . . ?
C62 C63 C64 118.82(12) . . ?
F19 C64 C63 119.60(12) . . ?
F19 C64 C65 121.22(12) . . ?
C63 C64 C65 119.18(12) . . ?
F20 C65 C64 115.79(12) . . ?
F20 C65 C60 119.34(12) . . ?
C64 C65 C60 124.87(12) . . ?
C71 C66 C67 113.17(12) . . ?
C71 C66 B1 126.50(12) . . ?
C67 C66 B1 119.81(12) . . ?
F21 C67 C68 115.87(13) . . ?
F21 C67 C66 119.44(12) . . ?
C68 C67 C66 124.68(14) . . ?
F22 C68 C69 120.30(14) . . ?
F22 C68 C67 120.44(14) . . ?
C69 C68 C67 119.25(15) . . ?
F23 C69 C70 120.35(16) . . ?
F23 C69 C68 120.72(16) . . ?
C70 C69 C68 118.92(14) . . ?
F24 C70 C69 119.96(14) . . ?
F24 C70 C71 120.12(15) . . ?
C69 C70 C71 119.92(15) . . ?
F25 C71 C70 114.49(13) . . ?
F25 C71 C66 121.46(13) . . ?
C70 C71 C66 124.05(14) . . ?
C54 B1 C48 103.34(10) . . ?
C54 B1 C66 113.86(10) . . ?
C48 B1 C66 112.99(10) . . ?
C54 B1 C60 113.11(10) . . ?
C48 B1 C60 114.04(10) . . ?
C66 B1 C60 99.98(10) . . ?
C1 N1 C2 110.12(10) . . ?
C1 N1 C4 126.38(10) . . ?
C2 N1 C4 123.14(10) . . ?
C1 N2 C3 109.92(10) . . ?
C1 N2 C23 123.98(10) . . ?
C3 N2 C23 125.54(10) . . ?
C42 Zn1 C1 154.85(6) . . ?
C42 Zn1 C6 108.77(5) . . ?
C1 Zn1 C6 82.57(5) . . ?

loop_
_geom_bond_atom_site_label_1
_geom_bond_atom_site_label_2
_geom_bond_distance
_geom_bond_site_symmetry_2
_geom_bond_publ_flag
C1 N1 1.3451(16) . ?
C1 N2 1.3548(15) . ?
C1 Zn1 1.9628(12) . ?
C2 C3 1.3469(18) . ?
C2 N1 1.3869(16) . ?
C2 H2 0.9500 . ?
C3 N2 1.3871(16) . ?
C3 H3 0.9500 . ?
C4 N1 1.5039(15) . ?
C4 C17 1.5378(18) . ?
C4 C5 1.5430(17) . ?
C4 C11 1.5442(18) . ?
C5 C10 1.3899(17) . ?
C5 C6 1.4099(18) . ?
C6 C7 1.3906(18) . ?
C6 Zn1 2.5870(13) . ?
C6 H6 0.9500 . ?
C7 C8 1.3938(19) . ?
C7 H7 0.9500 . ?
C8 C9 1.382(2) . ?
C8 H8 0.9500 . ?
C9 C10 1.3973(19) . ?
C9 H9 0.9500 . ?
C10 H10 0.9500 . ?
C11 C16 1.387(2) . ?
C11 C12 1.398(2) . ?
C12 C13 1.385(2) . ?
C12 H12 0.9500 . ?
C13 C14 1.388(2) . ?
C13 H13 0.9500 . ?
C14 C15 1.375(3) . ?
C14 H14 0.9500 . ?
C15 C16 1.398(2) . ?
C15 H15 0.9500 . ?
C16 H16 0.9500 . ?
C17 C22 1.3912(19) . ?
C17 C18 1.4004(18) . ?
C18 C19 1.390(2) . ?
C18 H18 0.9500 . ?
C19 C20 1.384(3) . ?
C19 H19 0.9500 . ?
C20 C21 1.378(2) . ?
C20 H20 0.9500 . ?
C21 C22 1.395(2) . ?
C21 H21 0.9500 . ?
C22 H22 0.9500 . ?
C23 N2 1.5115(16) . ?
C23 C30 1.5354(18) . ?
C23 C36 1.5453(17) . ?
C23 C24 1.5471(17) . ?
C24 C29 1.392(2) . ?
C24 C25 1.399(2) . ?
C25 C26 1.393(2) . ?
C25 H25 0.9500 . ?
C26 C27 1.380(3) . ?
C26 H26 0.9500 . ?
C27 C28 1.378(3) . ?
C27 H27 0.9500 . ?
C28 C29 1.398(2) . ?
C28 H28 0.9500 . ?
C29 H29 0.9500 . ?
C30 C35 1.3902(19) . ?
C30 C31 1.397(2) . ?
C31 C32 1.389(2) . ?
C31 H31 0.9500 . ?
C32 C33 1.380(3) . ?
C32 H32 0.9500 . ?
C33 C34 1.381(2) . ?
C33 H33 0.9500 . ?
C34 C35 1.393(2) . ?
C34 H34 0.9500 . ?
C35 H35 0.9500 . ?
C36 C41 1.3953(18) . ?
C36 C37 1.4103(18) . ?
C37 C38 1.3896(18) . ?
C37 H37 0.9500 . ?
C38 C39 1.393(2) . ?
C38 H38 0.9500 . ?
C39 C40 1.377(2) . ?
C39 H39 0.9500 . ?
C40 C41 1.396(2) . ?
C40 H40 0.9500 . ?
C41 H41 0.9500 . ?
C42 C47 1.374(2) . ?
C42 C43 1.380(2) . ?
C42 Zn1 1.9385(13) . ?
C43 F1 1.3517(18) . ?
C43 C44 1.386(2) . ?
C44 F2 1.3413(18) . ?
C44 C45 1.372(3) . ?
C45 F3 1.3434(16) . ?
C45 C46 1.376(3) . ?
C46 F4 1.340(2) . ?
C46 C47 1.386(2) . ?
C47 F5 1.3566(18) . ?
C48 C53 1.3920(18) . ?
C48 C49 1.3951(18) . ?
C48 B1 1.650(2) . ?
C49 F6 1.3550(15) . ?
C49 C50 1.377(2) . ?
C50 F7 1.3470(16) . ?
C50 C51 1.379(2) . ?
C51 F8 1.3428(16) . ?
C51 C52 1.374(2) . ?
C52 F9 1.3448(16) . ?
C52 C53 1.383(2) . ?
C53 F10 1.3528(15) . ?
C54 C59 1.3876(18) . ?
C54 C55 1.3910(19) . ?
C54 B1 1.6461(19) . ?
C55 F11 1.3561(16) . ?
C55 C56 1.379(2) . ?
C56 F12 1.3435(17) . ?
C56 C57 1.380(2) . ?
C57 F13 1.3459(16) . ?
C57 C58 1.368(2) . ?
C58 F14 1.3535(17) . ?
C58 C59 1.386(2) . ?
C59 F15 1.3532(16) . ?
C60 C61 1.3901(18) . ?
C60 C65 1.3970(18) . ?
C60 B1 1.6614(19) . ?
C61 F16 1.3488(14) . ?
C61 C62 1.3888(18) . ?
C62 F17 1.3487(15) . ?
C62 C63 1.3747(19) . ?
C63 F18 1.3464(15) . ?
C63 C64 1.377(2) . ?
C64 F19 1.3442(15) . ?
C64 C65 1.3805(19) . ?
C65 F20 1.3510(15) . ?
C66 C71 1.3897(19) . ?
C66 C67 1.3920(19) . ?
C66 B1 1.6590(19) . ?
C67 F21 1.3534(16) . ?
C67 C68 1.381(2) . ?
C68 F22 1.3465(18) . ?
C68 C69 1.377(2) . ?
C69 F23 1.3441(18) . ?
C69 C70 1.372(3) . ?
C70 F24 1.3457(18) . ?
C70 C71 1.384(2) . ?
C71 F25 1.3467(17) . ?

loop_
_geom_torsion_atom_site_label_1
_geom_torsion_atom_site_label_2
_geom_torsion_atom_site_label_3
_geom_torsion_atom_site_label_4
_geom_torsion
_geom_torsion_site_symmetry_1
_geom_torsion_site_symmetry_2
_geom_torsion_site_symmetry_3
_geom_torsion_site_symmetry_4
_geom_torsion_publ_flag
N1 C2 C3 N2 -0.76(15) . . . . ?
N1 C4 C5 C10 126.67(12) . . . . ?
C17 C4 C5 C10 -115.24(13) . . . . ?
C11 C4 C5 C10 10.96(17) . . . . ?
N1 C4 C5 C6 -59.23(15) . . . . ?
C17 C4 C5 C6 58.85(14) . . . . ?
C11 C4 C5 C6 -174.95(11) . . . . ?
C10 C5 C6 C7 -1.31(19) . . . . ?
C4 C5 C6 C7 -175.62(12) . . . . ?
C10 C5 C6 Zn1 -92.56(11) . . . . ?
C4 C5 C6 Zn1 93.13(10) . . . . ?
C5 C6 C7 C8 1.5(2) . . . . ?
Zn1 C6 C7 C8 84.75(13) . . . . ?
C6 C7 C8 C9 -0.8(2) . . . . ?
C7 C8 C9 C10 0.0(2) . . . . ?
C6 C5 C10 C9 0.44(19) . . . . ?
C4 C5 C10 C9 174.54(12) . . . . ?
C8 C9 C10 C5 0.2(2) . . . . ?
N1 C4 C11 C16 121.15(14) . . . . ?
C17 C4 C11 C16 0.80(18) . . . . ?
C5 C4 C11 C16 -120.13(14) . . . . ?
N1 C4 C11 C12 -56.54(14) . . . . ?
C17 C4 C11 C12 -176.89(12) . . . . ?
C5 C4 C11 C12 62.18(15) . . . . ?
C16 C11 C12 C13 0.2(2) . . . . ?
C4 C11 C12 C13 177.96(13) . . . . ?
C11 C12 C13 C14 0.9(2) . . . . ?
C12 C13 C14 C15 -0.7(3) . . . . ?
C13 C14 C15 C16 -0.6(3) . . . . ?
C12 C11 C16 C15 -1.5(2) . . . . ?
C4 C11 C16 C15 -179.13(14) . . . . ?
C14 C15 C16 C11 1.7(3) . . . . ?
N1 C4 C17 C22 10.05(17) . . . . ?
C5 C4 C17 C22 -107.79(14) . . . . ?
C11 C4 C17 C22 127.37(14) . . . . ?
N1 C4 C17 C18 -175.87(11) . . . . ?
C5 C4 C17 C18 66.29(14) . . . . ?
C11 C4 C17 C18 -58.55(16) . . . . ?
C22 C17 C18 C19 -3.1(2) . . . . ?
C4 C17 C18 C19 -177.41(13) . . . . ?
C17 C18 C19 C20 1.4(2) . . . . ?
C18 C19 C20 C21 1.0(2) . . . . ?
C19 C20 C21 C22 -1.6(3) . . . . ?
C18 C17 C22 C21 2.4(2) . . . . ?
C4 C17 C22 C21 176.54(13) . . . . ?
C20 C21 C22 C17 -0.1(2) . . . . ?
N2 C23 C24 C29 -101.40(14) . . . . ?
C30 C23 C24 C29 139.18(13) . . . . ?
C36 C23 C24 C29 16.54(17) . . . . ?
N2 C23 C24 C25 78.35(15) . . . . ?
C30 C23 C24 C25 -41.06(17) . . . . ?
C36 C23 C24 C25 -163.70(12) . . . . ?
C29 C24 C25 C26 1.6(2) . . . . ?
C23 C24 C25 C26 -178.12(14) . . . . ?
C24 C25 C26 C27 -0.5(3) . . . . ?
C25 C26 C27 C28 -0.6(3) . . . . ?
C26 C27 C28 C29 0.7(3) . . . . ?
C25 C24 C29 C28 -1.6(2) . . . . ?
C23 C24 C29 C28 178.11(14) . . . . ?
C27 C28 C29 C24 0.5(3) . . . . ?
N2 C23 C30 C35 28.12(16) . . . . ?
C36 C23 C30 C35 -89.32(15) . . . . ?
C24 C23 C30 C35 147.20(13) . . . . ?
N2 C23 C30 C31 -158.58(12) . . . . ?
C36 C23 C30 C31 83.98(15) . . . . ?
C24 C23 C30 C31 -39.50(17) . . . . ?
C35 C30 C31 C32 1.0(2) . . . . ?
C23 C30 C31 C32 -172.45(14) . . . . ?
C30 C31 C32 C33 -0.6(2) . . . . ?
C31 C32 C33 C34 -0.1(3) . . . . ?
C32 C33 C34 C35 0.5(3) . . . . ?
C31 C30 C35 C34 -0.7(2) . . . . ?
C23 C30 C35 C34 172.65(13) . . . . ?
C33 C34 C35 C30 0.0(2) . . . . ?
N2 C23 C36 C41 -140.00(12) . . . . ?
C30 C23 C36 C41 -22.07(16) . . . . ?
C24 C23 C36 C41 101.92(14) . . . . ?
N2 C23 C36 C37 42.64(15) . . . . ?
C30 C23 C36 C37 160.57(11) . . . . ?
C24 C23 C36 C37 -75.45(14) . . . . ?
C41 C36 C37 C38 1.29(19) . . . . ?
C23 C36 C37 C38 178.74(12) . . . . ?
C36 C37 C38 C39 -2.2(2) . . . . ?
C37 C38 C39 C40 1.2(2) . . . . ?
C38 C39 C40 C41 0.8(2) . . . . ?
C37 C36 C41 C40 0.69(19) . . . . ?
C23 C36 C41 C40 -176.75(12) . . . . ?
C39 C40 C41 C36 -1.7(2) . . . . ?
C47 C42 C43 F1 177.99(12) . . . . ?
Zn1 C42 C43 F1 5.09(19) . . . . ?
C47 C42 C43 C44 -1.0(2) . . . . ?
Zn1 C42 C43 C44 -173.90(11) . . . . ?
F1 C43 C44 F2 3.9(2) . . . . ?
C42 C43 C44 F2 -177.09(13) . . . . ?
F1 C43 C44 C45 -176.58(13) . . . . ?
C42 C43 C44 C45 2.5(2) . . . . ?
F2 C44 C45 F3 -1.1(2) . . . . ?
C43 C44 C45 F3 179.37(13) . . . . ?
F2 C44 C45 C46 177.91(14) . . . . ?
C43 C44 C45 C46 -1.6(2) . . . . ?
F3 C45 C46 F4 -0.6(2) . . . . ?
C44 C45 C46 F4 -179.60(15) . . . . ?
F3 C45 C46 C47 178.52(14) . . . . ?
C44 C45 C46 C47 -0.5(2) . . . . ?
C43 C42 C47 F5 179.88(12) . . . . ?
Zn1 C42 C47 F5 -6.64(18) . . . . ?
C43 C42 C47 C46 -1.3(2) . . . . ?
Zn1 C42 C47 C46 172.22(12) . . . . ?
F4 C46 C47 F5 0.0(2) . . . . ?
C45 C46 C47 F5 -179.11(14) . . . . ?
F4 C46 C47 C42 -178.88(14) . . . . ?
C45 C46 C47 C42 2.0(2) . . . . ?
C53 C48 C49 F6 -177.63(12) . . . . ?
B1 C48 C49 F6 0.09(19) . . . . ?
C53 C48 C49 C50 4.3(2) . . . . ?
B1 C48 C49 C50 -177.98(13) . . . . ?
F6 C49 C50 F7 -1.4(2) . . . . ?
C48 C49 C50 F7 176.77(13) . . . . ?
F6 C49 C50 C51 179.06(13) . . . . ?
C48 C49 C50 C51 -2.8(2) . . . . ?
F7 C50 C51 F8 0.0(2) . . . . ?
C49 C50 C51 F8 179.61(14) . . . . ?
F7 C50 C51 C52 -179.65(14) . . . . ?
C49 C50 C51 C52 -0.1(2) . . . . ?
F8 C51 C52 F9 0.1(2) . . . . ?
C50 C51 C52 F9 179.79(14) . . . . ?
F8 C51 C52 C53 -178.69(14) . . . . ?
C50 C51 C52 C53 1.0(2) . . . . ?
F9 C52 C53 F10 1.7(2) . . . . ?
C51 C52 C53 F10 -179.46(13) . . . . ?
F9 C52 C53 C48 -177.95(13) . . . . ?
C51 C52 C53 C48 0.8(2) . . . . ?
C49 C48 C53 F10 177.03(12) . . . . ?
B1 C48 C53 F10 -0.5(2) . . . . ?
C49 C48 C53 C52 -3.3(2) . . . . ?
B1 C48 C53 C52 179.21(13) . . . . ?
C59 C54 C55 F11 -177.17(12) . . . . ?
B1 C54 C55 F11 -0.60(19) . . . . ?
C59 C54 C55 C56 4.3(2) . . . . ?
B1 C54 C55 C56 -179.09(13) . . . . ?
F11 C55 C56 F12 -0.3(2) . . . . ?
C54 C55 C56 F12 178.24(14) . . . . ?
F11 C55 C56 C57 178.83(13) . . . . ?
C54 C55 C56 C57 -2.6(2) . . . . ?
F12 C56 C57 F13 0.1(2) . . . . ?
C55 C56 C57 F13 -179.06(14) . . . . ?
F12 C56 C57 C58 178.18(14) . . . . ?
C55 C56 C57 C58 -1.0(2) . . . . ?
F13 C57 C58 F14 0.6(2) . . . . ?
C56 C57 C58 F14 -177.46(14) . . . . ?
F13 C57 C58 C59 -179.51(14) . . . . ?
C56 C57 C58 C59 2.4(2) . . . . ?
F14 C58 C59 F15 -0.7(2) . . . . ?
C57 C58 C59 F15 179.47(13) . . . . ?
F14 C58 C59 C54 179.44(13) . . . . ?
C57 C58 C59 C54 -0.4(2) . . . . ?
C55 C54 C59 F15 177.35(12) . . . . ?
B1 C54 C59 F15 1.0(2) . . . . ?
C55 C54 C59 C58 -2.8(2) . . . . ?
B1 C54 C59 C58 -179.09(13) . . . . ?
C65 C60 C61 F16 -178.47(11) . . . . ?
B1 C60 C61 F16 -6.5(2) . . . . ?
C65 C60 C61 C62 1.56(19) . . . . ?
B1 C60 C61 C62 173.52(12) . . . . ?
F16 C61 C62 F17 -0.21(18) . . . . ?
C60 C61 C62 F17 179.77(12) . . . . ?
F16 C61 C62 C63 -179.83(11) . . . . ?
C60 C61 C62 C63 0.1(2) . . . . ?
F17 C62 C63 F18 -0.05(19) . . . . ?
C61 C62 C63 F18 179.57(12) . . . . ?
F17 C62 C63 C64 179.44(12) . . . . ?
C61 C62 C63 C64 -0.9(2) . . . . ?
F18 C63 C64 F19 -0.5(2) . . . . ?
C62 C63 C64 F19 179.96(12) . . . . ?
F18 C63 C64 C65 179.39(12) . . . . ?
C62 C63 C64 C65 -0.1(2) . . . . ?
F19 C64 C65 F20 2.08(19) . . . . ?
C63 C64 C65 F20 -177.85(12) . . . . ?
F19 C64 C65 C60 -178.00(12) . . . . ?
C63 C64 C65 C60 2.1(2) . . . . ?
C61 C60 C65 F20 177.22(11) . . . . ?
B1 C60 C65 F20 4.64(18) . . . . ?
C61 C60 C65 C64 -2.70(19) . . . . ?
B1 C60 C65 C64 -175.28(12) . . . . ?
C71 C66 C67 F21 178.16(12) . . . . ?
B1 C66 C67 F21 5.90(19) . . . . ?
C71 C66 C67 C68 -0.8(2) . . . . ?
B1 C66 C67 C68 -173.03(14) . . . . ?
F21 C67 C68 F22 1.2(2) . . . . ?
C66 C67 C68 F22 -179.86(14) . . . . ?
F21 C67 C68 C69 -177.93(15) . . . . ?
C66 C67 C68 C69 1.0(3) . . . . ?
F22 C68 C69 F23 -0.2(3) . . . . ?
C67 C68 C69 F23 178.91(17) . . . . ?
F22 C68 C69 C70 -179.89(17) . . . . ?
C67 C68 C69 C70 -0.8(3) . . . . ?
F23 C69 C70 F24 0.9(3) . . . . ?
C68 C69 C70 F24 -179.41(17) . . . . ?
F23 C69 C70 C71 -179.33(17) . . . . ?
C68 C69 C70 C71 0.4(3) . . . . ?
F24 C70 C71 F25 -1.0(2) . . . . ?
C69 C70 C71 F25 179.21(16) . . . . ?
F24 C70 C71 C66 179.62(15) . . . . ?
C69 C70 C71 C66 -0.1(3) . . . . ?
C67 C66 C71 F25 -178.99(13) . . . . ?
B1 C66 C71 F25 -7.4(2) . . . . ?
C67 C66 C71 C70 0.3(2) . . . . ?
B1 C66 C71 C70 171.96(14) . . . . ?
C59 C54 B1 C48 105.91(14) . . . . ?
C55 C54 B1 C48 -70.18(14) . . . . ?
C59 C54 B1 C66 -17.04(19) . . . . ?
C55 C54 B1 C66 166.87(12) . . . . ?
C59 C54 B1 C60 -130.29(14) . . . . ?
C55 C54 B1 C60 53.62(16) . . . . ?
C53 C48 B1 C54 107.02(15) . . . . ?
C49 C48 B1 C54 -70.33(14) . . . . ?
C53 C48 B1 C66 -129.46(14) . . . . ?
C49 C48 B1 C66 53.19(16) . . . . ?
C53 C48 B1 C60 -16.17(19) . . . . ?
C49 C48 B1 C60 166.48(12) . . . . ?
C71 C66 B1 C54 135.25(14) . . . . ?
C67 C66 B1 C54 -53.61(16) . . . . ?
C71 C66 B1 C48 17.75(18) . . . . ?
C67 C66 B1 C48 -171.11(12) . . . . ?
C71 C66 B1 C60 -103.85(15) . . . . ?
C67 C66 B1 C60 67.29(14) . . . . ?
C61 C60 B1 C54 18.69(18) . . . . ?
C65 C60 B1 C54 -169.82(11) . . . . ?
C61 C60 B1 C48 136.39(13) . . . . ?
C65 C60 B1 C48 -52.11(16) . . . . ?
C61 C60 B1 C66 -102.76(14) . . . . ?
C65 C60 B1 C66 68.74(14) . . . . ?
N2 C1 N1 C2 -2.91(14) . . . . ?
Zn1 C1 N1 C2 175.76(9) . . . . ?
N2 C1 N1 C4 -176.18(11) . . . . ?
Zn1 C1 N1 C4 2.49(18) . . . . ?
C3 C2 N1 C1 2.33(15) . . . . ?
C3 C2 N1 C4 175.85(11) . . . . ?
C17 C4 N1 C1 -128.15(13) . . . . ?
C5 C4 N1 C1 -12.82(17) . . . . ?
C11 C4 N1 C1 108.12(13) . . . . ?
C17 C4 N1 C2 59.41(15) . . . . ?
C5 C4 N1 C2 174.74(11) . . . . ?
C11 C4 N1 C2 -64.33(14) . . . . ?
N1 C1 N2 C3 2.43(14) . . . . ?
Zn1 C1 N2 C3 -176.25(9) . . . . ?
N1 C1 N2 C23 174.27(11) . . . . ?
Zn1 C1 N2 C23 -4.41(17) . . . . ?
C2 C3 N2 C1 -1.03(15) . . . . ?
C2 C3 N2 C23 -172.72(11) . . . . ?
C30 C23 N2 C1 -89.51(14) . . . . ?
C36 C23 N2 C1 29.03(15) . . . . ?
C24 C23 N2 C1 149.02(12) . . . . ?
C30 C23 N2 C3 81.06(14) . . . . ?
C36 C23 N2 C3 -160.40(11) . . . . ?
C24 C23 N2 C3 -40.41(16) . . . . ?

loop_
_platon_squeeze_void_nr
_platon_squeeze_void_average_x
_platon_squeeze_void_average_y
_platon_squeeze_void_average_z
_platon_squeeze_void_volume
_platon_squeeze_void_count_electrons
_platon_squeeze_void_content
1 0.000 0.000 0.500 289 84 ' '
